data_4027341
loop_
_publ_author_name
'Wendy S. Brotherton'
'Ronald J. Clark'
'Lei Zhu'

_publ_section_title
;
 Synthesis of 5-Iodo-1,4-disubstituted-1,2,3-triazoles Mediated by in Situ
 Generated Copper(I) Catalyst and Electrophilic Triiodide Ion
;
_journal_name_full 'Journal of Organic Chemistry'
_journal_page_first 6443
_journal_page_last 6455
_journal_paper_doi 10.1021/jo300841c
_journal_volume 77
_journal_year 2012
_chemical_formula_moiety 'C14 H11 I N4'
_chemical_formula_sum 'C14 H11 I N4'
_chemical_formula_weight 362.17
_chemical_name_systematic
; 
 ? 
;
_space_group_IT_number 61
_symmetry_cell_setting orthorhombic
_symmetry_space_group_name_Hall '-P 2ac 2ab'
_symmetry_space_group_name_H-M 'P b c a'
_atom_sites_solution_hydrogens geom
_atom_sites_solution_primary direct
_atom_sites_solution_secondary difmap
_audit_creation_method SHELXL-97
_cell_angle_alpha 90.00
_cell_angle_beta 90.00
_cell_angle_gamma 90.00
_cell_formula_units_Z 8
_cell_length_a 8.2998(7)
_cell_length_b 12.7159(11)
_cell_length_c 24.849(2)
_cell_measurement_reflns_used 9934
_cell_measurement_temperature 173(2)
_cell_measurement_theta_max 28.35
_cell_measurement_theta_min 2.95
_cell_volume 2622.5(4)
_computing_cell_refinement 'Bruker SAINT'
_computing_data_collection 'Bruker APEX2'
_computing_data_reduction 'Bruker SAINT'
_computing_molecular_graphics 'Bruker SHELXTL'
_computing_publication_material 'Bruker SHELXTL'
_computing_structure_refinement 'SHELXL-97 (Sheldrick, 2008)'
_computing_structure_solution 'SHELXS-97 (Sheldrick, 2008)'
_diffrn_ambient_temperature 173(2)
_diffrn_measured_fraction_theta_full 0.998
_diffrn_measured_fraction_theta_max 0.998
_diffrn_measurement_device_type 'Bruker APEX-II CCD'
_diffrn_measurement_method '\f and \w scans'
_diffrn_radiation_monochromator graphite
_diffrn_radiation_source 'fine-focus sealed tube'
_diffrn_radiation_type MoK\a
_diffrn_radiation_wavelength 0.71073
_diffrn_reflns_av_R_equivalents 0.0190
_diffrn_reflns_av_sigmaI/netI 0.0104
_diffrn_reflns_limit_h_max 11
_diffrn_reflns_limit_h_min -11
_diffrn_reflns_limit_k_max 16
_diffrn_reflns_limit_k_min -16
_diffrn_reflns_limit_l_max 33
_diffrn_reflns_limit_l_min -32
_diffrn_reflns_number 29065
_diffrn_reflns_theta_full 28.42
_diffrn_reflns_theta_max 28.42
_diffrn_reflns_theta_min 2.95
_exptl_absorpt_coefficient_mu 2.433
_exptl_absorpt_correction_T_max 0.9005
_exptl_absorpt_correction_T_min 0.6418
_exptl_absorpt_correction_type empirical
_exptl_absorpt_process_details SADABS
_exptl_crystal_colour colorless
_exptl_crystal_density_diffrn 1.835
_exptl_crystal_description rectangular
_exptl_crystal_F_000 1408
_exptl_crystal_size_max 0.20
_exptl_crystal_size_mid 0.06
_exptl_crystal_size_min 0.04
_refine_diff_density_max 0.990
_refine_diff_density_min -0.362
_refine_diff_density_rms 0.062
_refine_ls_extinction_method none
_refine_ls_goodness_of_fit_ref 0.991
_refine_ls_hydrogen_treatment constr
_refine_ls_matrix_type full
_refine_ls_number_parameters 172
_refine_ls_number_reflns 3276
_refine_ls_number_restraints 0
_refine_ls_restrained_S_all 0.991
_refine_ls_R_factor_all 0.0219
_refine_ls_R_factor_gt 0.0177
_refine_ls_shift/su_max 0.001
_refine_ls_shift/su_mean 0.000
_refine_ls_structure_factor_coef Fsqd
_refine_ls_weighting_details 'calc w=1/[\s^2^(Fo^2^)+(0.0176P)^2^+2.6994P] where P=(Fo^2^+2Fc^2^)/3'
_refine_ls_weighting_scheme calc
_refine_ls_wR_factor_gt 0.0410
_refine_ls_wR_factor_ref 0.0435
_reflns_number_gt 2836
_reflns_number_total 3276
_reflns_threshold_expression >2sigma(I)
_cod_data_source_file jo300841c_si_001_1.cif
_cod_data_source_block zhu126
_cod_original_sg_symbol_Hall -P2ac2ab
_cod_database_code 4027341

loop_
_symmetry_equiv_pos_as_xyz
'x, y, z'
'-x+1/2, -y, z+1/2'
'-x, y+1/2, -z+1/2'
'x+1/2, -y+1/2, -z'
'-x, -y, -z'
'x-1/2, y, -z-1/2'
'x, -y-1/2, z-1/2'
'-x-1/2, y-1/2, z'

loop_
_atom_site_label
_atom_site_type_symbol
_atom_site_fract_x
_atom_site_fract_y
_atom_site_fract_z
_atom_site_U_iso_or_equiv
_atom_site_adp_type
_atom_site_occupancy
_atom_site_symmetry_multiplicity
_atom_site_calc_flag
_atom_site_refinement_flags
I1 I 0.995098(12) 0.482267(8) 0.182492(4) 0.02183(4) Uani 1 1 d .
C1 C 0.7169(2) 0.76239(14) 0.06303(7) 0.0266(4) Uani 1 1 d .
H1 H 0.7123 0.8292 0.0801 0.032 Uiso 1 1 calc R
C2 C 0.6254(2) 0.74371(17) 0.01737(8) 0.0337(4) Uani 1 1 d .
H2 H 0.5588 0.7980 0.0034 0.040 Uiso 1 1 calc R
C3 C 0.6299(3) 0.64697(17) -0.00801(7) 0.0367(5) Uani 1 1 d .
H3 H 0.5659 0.6343 -0.0390 0.044 Uiso 1 1 calc R
C4 C 0.7284(3) 0.56913(17) 0.01224(8) 0.0387(5) Uani 1 1 d .
H4 H 0.7326 0.5027 -0.0052 0.046 Uiso 1 1 calc R
C5 C 0.8218(2) 0.58672(15) 0.05792(7) 0.0313(4) Uani 1 1 d .
H5 H 0.8896 0.5325 0.0713 0.038 Uiso 1 1 calc R
C6 C 0.8160(2) 0.68379(13) 0.08408(6) 0.0215(3) Uani 1 1 d .
C7 C 0.91083(19) 0.70749(12) 0.13295(6) 0.0199(3) Uani 1 1 d .
C8 C 0.97996(18) 0.64448(13) 0.17187(7) 0.0189(3) Uani 1 1 d .
C9 C 1.1415(2) 0.69311(13) 0.25622(6) 0.0215(3) Uani 1 1 d .
H9A H 1.2122 0.7542 0.2634 0.026 Uiso 1 1 calc R
H9B H 1.2112 0.6310 0.2504 0.026 Uiso 1 1 calc R
C10 C 1.03564(19) 0.67397(13) 0.30468(6) 0.0190(3) Uani 1 1 d .
C11 C 1.0216(2) 0.57402(14) 0.32739(7) 0.0244(3) Uani 1 1 d .
H11 H 1.0789 0.5160 0.3128 0.029 Uiso 1 1 calc R
C12 C 0.9221(2) 0.56125(14) 0.37175(7) 0.0291(4) Uani 1 1 d .
H12 H 0.9097 0.4940 0.3879 0.035 Uiso 1 1 calc R
C13 C 0.8414(2) 0.64732(14) 0.39217(7) 0.0277(4) Uani 1 1 d .
H13 H 0.7725 0.6405 0.4225 0.033 Uiso 1 1 calc R
C14 C 0.8631(2) 0.74378(14) 0.36748(7) 0.0253(3) Uani 1 1 d .
H14 H 0.8078 0.8029 0.3818 0.030 Uiso 1 1 calc R
N1 N 0.93994(18) 0.81012(11) 0.14671(6) 0.0236(3) Uani 1 1 d .
N2 N 1.02335(18) 0.81327(12) 0.19156(6) 0.0239(3) Uani 1 1 d .
N3 N 1.04823(17) 0.71318(11) 0.20721(5) 0.0192(3) Uani 1 1 d .
N4 N 0.95783(18) 0.75838(12) 0.32449(6) 0.0218(3) Uani 1 1 d .

loop_
_atom_site_aniso_label
_atom_site_aniso_U_11
_atom_site_aniso_U_22
_atom_site_aniso_U_33
_atom_site_aniso_U_23
_atom_site_aniso_U_13
_atom_site_aniso_U_12
I1 0.02743(7) 0.01520(6) 0.02286(6) 0.00118(4) -0.00043(4) -0.00067(4)
C1 0.0285(9) 0.0283(9) 0.0229(8) 0.0011(7) 0.0009(7) 0.0015(7)
C2 0.0334(10) 0.0439(11) 0.0238(9) 0.0052(8) -0.0035(8) 0.0046(9)
C3 0.0402(11) 0.0505(12) 0.0193(8) -0.0010(8) -0.0047(8) -0.0073(9)
C4 0.0584(13) 0.0329(10) 0.0249(9) -0.0074(8) -0.0056(9) -0.0034(9)
C5 0.0434(11) 0.0259(9) 0.0245(9) 0.0003(7) -0.0040(8) -0.0002(8)
C6 0.0247(8) 0.0240(8) 0.0159(7) 0.0024(6) 0.0028(6) -0.0035(6)
C7 0.0226(8) 0.0176(7) 0.0194(7) 0.0015(6) 0.0032(6) -0.0003(6)
C8 0.0205(7) 0.0168(8) 0.0194(7) 0.0001(6) 0.0035(6) -0.0008(6)
C9 0.0204(7) 0.0226(8) 0.0214(8) -0.0001(6) -0.0026(6) -0.0007(6)
C10 0.0188(7) 0.0191(8) 0.0191(7) -0.0004(6) -0.0041(6) -0.0024(6)
C11 0.0301(9) 0.0183(8) 0.0248(8) 0.0006(6) -0.0030(7) 0.0009(6)
C12 0.0382(10) 0.0223(8) 0.0268(9) 0.0058(7) -0.0021(8) -0.0053(7)
C13 0.0303(9) 0.0318(9) 0.0211(8) 0.0030(7) 0.0015(7) -0.0041(7)
C14 0.0280(8) 0.0260(8) 0.0218(8) -0.0024(7) 0.0000(7) 0.0021(7)
N1 0.0303(7) 0.0180(7) 0.0223(7) 0.0006(5) -0.0020(6) -0.0011(6)
N2 0.0311(8) 0.0164(7) 0.0242(7) 0.0007(5) -0.0006(6) -0.0009(6)
N3 0.0217(6) 0.0172(6) 0.0188(6) 0.0004(5) 0.0012(5) -0.0012(5)
N4 0.0258(7) 0.0193(7) 0.0203(7) -0.0001(5) -0.0023(5) 0.0006(6)

loop_
_atom_type_symbol
_atom_type_description
_atom_type_scat_dispersion_real
_atom_type_scat_dispersion_imag
_atom_type_scat_source
C C 0.0033 0.0016 'International Tables Vol C Tables 4.2.6.8 and 6.1.1.4'
H H 0.0000 0.0000 'International Tables Vol C Tables 4.2.6.8 and 6.1.1.4'
N N 0.0061 0.0033 'International Tables Vol C Tables 4.2.6.8 and 6.1.1.4'
I I -0.4742 1.8119 'International Tables Vol C Tables 4.2.6.8 and 6.1.1.4'

loop_
_geom_angle_atom_site_label_1
_geom_angle_atom_site_label_2
_geom_angle_atom_site_label_3
_geom_angle
C2 C1 C6 120.46(17)
C2 C1 H1 119.8
C6 C1 H1 119.8
C1 C2 C3 120.72(19)
C1 C2 H2 119.6
C3 C2 H2 119.6
C4 C3 C2 119.22(18)
C4 C3 H3 120.4
C2 C3 H3 120.4
C3 C4 C5 120.81(19)
C3 C4 H4 119.6
C5 C4 H4 119.6
C4 C5 C6 120.17(18)
C4 C5 H5 119.9
C6 C5 H5 119.9
C1 C6 C5 118.60(16)
C1 C6 C7 118.40(15)
C5 C6 C7 123.00(16)
N1 C7 C8 107.73(14)
N1 C7 C6 119.53(14)
C8 C7 C6 132.72(15)
N3 C8 C7 104.62(14)
N3 C8 I1 121.89(12)
C7 C8 I1 133.49(12)
N3 C9 C10 112.52(13)
N3 C9 H9A 109.1
C10 C9 H9A 109.1
N3 C9 H9B 109.1
C10 C9 H9B 109.1
H9A C9 H9B 107.8
N4 C10 C11 122.57(16)
N4 C10 C9 116.25(15)
C11 C10 C9 121.18(15)
C12 C11 C10 118.54(16)
C12 C11 H11 120.7
C10 C11 H11 120.7
C13 C12 C11 119.24(16)
C13 C12 H12 120.4
C11 C12 H12 120.4
C12 C13 C14 118.50(16)
C12 C13 H13 120.8
C14 C13 H13 120.8
N4 C14 C13 123.58(17)
N4 C14 H14 118.2
C13 C14 H14 118.2
N2 N1 C7 109.50(14)
N1 N2 N3 107.29(13)
N2 N3 C8 110.86(13)
N2 N3 C9 119.05(13)
C8 N3 C9 130.08(14)
C14 N4 C10 117.57(15)

loop_
_geom_bond_atom_site_label_1
_geom_bond_atom_site_label_2
_geom_bond_distance
I1 C8 2.0833(16)
C1 C2 1.386(2)
C1 C6 1.396(2)
C1 H1 0.9500
C2 C3 1.383(3)
C2 H2 0.9500
C3 C4 1.379(3)
C3 H3 0.9500
C4 C5 1.392(3)
C4 H4 0.9500
C5 C6 1.396(2)
C5 H5 0.9500
C6 C7 1.478(2)
C7 N1 1.371(2)
C7 C8 1.381(2)
C8 N3 1.362(2)
C9 N3 1.466(2)
C9 C10 1.510(2)
C9 H9A 0.9900
C9 H9B 0.9900
C10 N4 1.346(2)
C10 C11 1.395(2)
C11 C12 1.387(3)
C11 H11 0.9500
C12 C13 1.380(3)
C12 H12 0.9500
C13 C14 1.383(2)
C13 H13 0.9500
C14 N4 1.339(2)
C14 H14 0.9500
N1 N2 1.313(2)
N2 N3 1.347(2)

loop_
_geom_torsion_atom_site_label_1
_geom_torsion_atom_site_label_2
_geom_torsion_atom_site_label_3
_geom_torsion_atom_site_label_4
_geom_torsion
C6 C1 C2 C3 0.3(3)
C1 C2 C3 C4 -0.8(3)
C2 C3 C4 C5 0.5(3)
C3 C4 C5 C6 0.4(3)
C2 C1 C6 C5 0.6(3)
C2 C1 C6 C7 -179.78(16)
C4 C5 C6 C1 -0.9(3)
C4 C5 C6 C7 179.50(17)
C1 C6 C7 N1 -20.1(2)
C5 C6 C7 N1 159.54(17)
C1 C6 C7 C8 158.21(18)
C5 C6 C7 C8 -22.2(3)
N1 C7 C8 N3 -0.24(18)
C6 C7 C8 N3 -178.68(17)
N1 C7 C8 I1 -179.54(12)
C6 C7 C8 I1 2.0(3)
N3 C9 C10 N4 -71.87(18)
N3 C9 C10 C11 108.61(17)
N4 C10 C11 C12 0.7(3)
C9 C10 C11 C12 -179.79(15)
C10 C11 C12 C13 -0.4(3)
C11 C12 C13 C14 -0.1(3)
C12 C13 C14 N4 0.4(3)
C8 C7 N1 N2 0.29(19)
C6 C7 N1 N2 178.98(14)
C7 N1 N2 N3 -0.22(19)
N1 N2 N3 C8 0.06(18)
N1 N2 N3 C9 179.01(14)
C7 C8 N3 N2 0.11(18)
I1 C8 N3 N2 179.52(11)
C7 C8 N3 C9 -178.68(15)
I1 C8 N3 C9 0.7(2)
C10 C9 N3 N2 97.64(17)
C10 C9 N3 C8 -83.7(2)
C13 C14 N4 C10 -0.1(3)
C11 C10 N4 C14 -0.4(2)
C9 C10 N4 C14 -179.96(14)

loop_
_cod_related_entry_id
_cod_related_entry_database
_cod_related_entry_code
1 ChemSpider 30659511
